data_7126820
loop_
_publ_author_name
'Rowland, Casey A.'
'Lorzing, Gregory R.'
'Bhattacharjee, Rameswar'
'Caratzoulas, Stavros'
'Yap, Glenn P. A.'
'Bloch, Eric D.'

_publ_section_title
;
 Design and synthesis of aryl-functionalized carbazole-based porous
 coordination cages.
;
_journal_issue 65
_journal_name_full 'Chemical communications (Cambridge, England)'
_journal_page_first 9352
_journal_page_last 9355
_journal_paper_doi 10.1039/d0cc03910a
_journal_volume 56
_journal_year 2020
_chemical_formula_moiety 'C384 H216 Cu12 N24 O60'
_chemical_formula_sum 'C384 H216 Cu12 N24 O60'
_chemical_formula_weight 6888.28
_space_group_crystal_system trigonal
_space_group_IT_number 148
_space_group_name_Hall '-R 3'
_space_group_name_H-M_alt 'R -3 :H'
_atom_sites_solution_hydrogens geom
_atom_sites_solution_primary iterative
_atom_sites_solution_secondary difmap
_audit_creation_method SHELXL-2018/3
_audit_update_record
;
2019-07-17 deposited with the CCDC.	2020-07-03 downloaded from the CCDC.
;
_cell_angle_alpha 90
_cell_angle_beta 90
_cell_angle_gamma 120
_cell_formula_units_Z 3
_cell_length_a 35.9602(19)
_cell_length_b 35.9602(19)
_cell_length_c 36.207(2)
_cell_measurement_reflns_used 4581
_cell_measurement_temperature 150(2)
_cell_measurement_theta_max 39.89
_cell_measurement_theta_min 2.46
_cell_volume 40548(4)
_computing_cell_refinement 'Bruker SAINT'
_computing_data_collection 'Bruker APEX2'
_computing_data_reduction 'Bruker SAINT'
_computing_molecular_graphics 'Bruker SHELXTL'
_computing_publication_material 'Bruker SHELXTL'
_computing_structure_refinement 'SHELXL-2018/3 (Sheldrick, 2018)'
_computing_structure_solution 'SHELXS-97 (Sheldrick 2008)'
_diffrn_ambient_temperature 150(2)
_diffrn_detector_area_resol_mean 8.33
_diffrn_measured_fraction_theta_full 0.992
_diffrn_measured_fraction_theta_max 0.992
_diffrn_measurement_device_type 'Bruker AXS APEX diffractometer'
_diffrn_measurement_method '\f and \w scans'
_diffrn_radiation_type CuK\a
_diffrn_radiation_wavelength 1.54178
_diffrn_reflns_av_R_equivalents 0.1543
_diffrn_reflns_av_unetI/netI 0.1397
_diffrn_reflns_Laue_measured_fraction_full 0.992
_diffrn_reflns_Laue_measured_fraction_max 0.992
_diffrn_reflns_limit_h_max 29
_diffrn_reflns_limit_h_min -17
_diffrn_reflns_limit_k_max 24
_diffrn_reflns_limit_k_min -26
_diffrn_reflns_limit_l_max 30
_diffrn_reflns_limit_l_min -30
_diffrn_reflns_number 32063
_diffrn_reflns_point_group_measured_fraction_full 0.992
_diffrn_reflns_point_group_measured_fraction_max 0.992
_diffrn_reflns_theta_full 39.922
_diffrn_reflns_theta_max 39.922
_diffrn_reflns_theta_min 2.457
_exptl_absorpt_coefficient_mu 0.908
_exptl_absorpt_correction_T_max 0.7479
_exptl_absorpt_correction_T_min 0.5921
_exptl_absorpt_correction_type multi-scan
_exptl_absorpt_process_details
; 
 SADABS 2016/2: Krause, L., Herbst-Irmer, R., Sheldrick G.M. & Stalke D., 
 J. Appl. Cryst. 48 (2015) 3-10 
;
_exptl_crystal_colour green
_exptl_crystal_density_diffrn 0.846
_exptl_crystal_description plate
_exptl_crystal_F_000 10548
_exptl_crystal_size_max 0.112
_exptl_crystal_size_mid 0.066
_exptl_crystal_size_min 0.034
_refine_diff_density_max 0.957
_refine_diff_density_min -0.694
_refine_diff_density_rms 0.125
_refine_ls_extinction_method none
_refine_ls_goodness_of_fit_ref 1.697
_refine_ls_hydrogen_treatment constr
_refine_ls_matrix_type full
_refine_ls_number_parameters 631
_refine_ls_number_reflns 5392
_refine_ls_number_restraints 1189
_refine_ls_restrained_S_all 1.595
_refine_ls_R_factor_all 0.2874
_refine_ls_R_factor_gt 0.1750
_refine_ls_shift/su_max 0.000
_refine_ls_shift/su_mean 0.000
_refine_ls_structure_factor_coef Fsqd
_refine_ls_weighting_details 'w=1/[\s^2^(Fo^2^)+(0.2000P)^2^] where P=(Fo^2^+2Fc^2^)/3'
_refine_ls_weighting_scheme calc
_refine_ls_wR_factor_gt 0.4446
_refine_ls_wR_factor_ref 0.5072
_reflns_Friedel_coverage 0.000
_reflns_number_gt 2485
_reflns_number_total 5392
_reflns_threshold_expression 'I > 2\s(I)'
_cod_data_source_file d0cc03910a2.cif
_cod_data_source_block eric307_sq
_cod_depositor_comments 'Adding full bibliography for 7126816--7126823.cif.'
_cod_original_cell_volume 40548(5)
_cod_database_code 7126820
_shelx_shelxl_version_number 2018/3
_shelx_space_group_comment
; 
The symmetry employed for this shelxl refinement is uniquely defined 
by the following loop, which should always be used as a source of 
symmetry information in preference to the above space-group names. 
They are only intended as comments. 
;
_shelx_estimated_absorpt_t_min 0.905
_shelx_estimated_absorpt_t_max 0.970

loop_
_space_group_symop_operation_xyz
'x, y, z'
'-y, x-y, z'
'-x+y, -x, z'
'x+2/3, y+1/3, z+1/3'
'-y+2/3, x-y+1/3, z+1/3'
'-x+y+2/3, -x+1/3, z+1/3'
'x+1/3, y+2/3, z+2/3'
'-y+1/3, x-y+2/3, z+2/3'
'-x+y+1/3, -x+2/3, z+2/3'
'-x, -y, -z'
'y, -x+y, -z'
'x-y, x, -z'
'-x+2/3, -y+1/3, -z+1/3'
'y+2/3, -x+y+1/3, -z+1/3'
'x-y+2/3, x+1/3, -z+1/3'
'-x+1/3, -y+2/3, -z+2/3'
'y+1/3, -x+y+2/3, -z+2/3'
'x-y+1/3, x+2/3, -z+2/3'

loop_
_atom_site_label
_atom_site_type_symbol
_atom_site_fract_x
_atom_site_fract_y
_atom_site_fract_z
_atom_site_U_iso_or_equiv
_atom_site_adp_type
_atom_site_occupancy
_atom_site_site_symmetry_order
_atom_site_calc_flag
_atom_site_refinement_flags_posn
_atom_site_refinement_flags_adp
_atom_site_refinement_flags_occupancy
_atom_site_disorder_assembly
_atom_site_disorder_group
Cu1 Cu 0.49910(13) 0.81156(13) 0.27991(7) 0.0853(19) Uani 1 1 d . . . . .
O1 O 0.4456(6) 0.7635(5) 0.2459(4) 0.102(7) Uani 1 1 d . . . . .
Cu2 Cu 0.56259(14) 0.86677(14) 0.32110(7) 0.096(2) Uani 1 1 d . . . . .
O2 O 0.6188(7) 0.9149(7) 0.3530(5) 0.181(11) Uani 1 1 d . . . . .
O1_1 O 0.5436(7) 0.8094(7) 0.2496(4) 0.114(4) Uani 1 1 d . U . . .
N1_1 N 0.6971(9) 0.8287(9) 0.1561(7) 0.137(3) Uani 1 1 d . U . . .
C1_1 C 0.5820(12) 0.8348(12) 0.2568(8) 0.118(4) Uani 1 1 d . U . . .
O2_1 O 0.5978(6) 0.8596(7) 0.2849(4) 0.118(4) Uani 1 1 d . U . . .
C2_1 C 0.6313(13) 0.8061(12) 0.1761(8) 0.126(3) Uani 1 1 d . U . . .
O3_1 O 0.5268(7) 0.6855(7) 0.0814(4) 0.113(4) Uani 1 1 d . U . . .
C3_1 C 0.5983(11) 0.8044(10) 0.1993(7) 0.123(4) Uani 1 1 d . U . . .
H3_1 H 0.568617 0.785463 0.194757 0.148 Uiso 1 1 calc R U . . .
O4_1 O 0.5750(6) 0.6820(6) 0.0436(4) 0.114(4) Uani 1 1 d . U . . .
C4_1 C 0.6139(12) 0.8343(11) 0.2309(8) 0.122(3) Uani 1 1 d . U . . .
C5_1 C 0.6593(11) 0.8621(11) 0.2359(7) 0.125(4) Uani 1 1 d . U . . .
H5_1 H 0.669190 0.881532 0.256073 0.150 Uiso 1 1 calc R U . . .
C6_1 C 0.6882(11) 0.8611(10) 0.2125(7) 0.128(4) Uani 1 1 d . U . . .
H6_1 H 0.718207 0.878676 0.216457 0.154 Uiso 1 1 calc R U . . .
C7_1 C 0.6715(13) 0.8324(12) 0.1815(9) 0.130(3) Uani 1 1 d . U . . .
C8_1 C 0.6270(12) 0.7819(12) 0.1440(8) 0.126(3) Uani 1 1 d . U . . .
C9_1 C 0.5932(11) 0.7485(11) 0.1253(7) 0.123(4) Uani 1 1 d . U . . .
H9_1 H 0.564465 0.737611 0.133289 0.148 Uiso 1 1 calc R U . . .
C10_1 C 0.6031(12) 0.7295(12) 0.0916(8) 0.121(3) Uani 1 1 d . U . . .
C11_1 C 0.6441(12) 0.7459(11) 0.0816(7) 0.124(4) Uani 1 1 d . U . . .
H11_1 H 0.649305 0.733787 0.060238 0.149 Uiso 1 1 calc R U . . .
C12_1 C 0.6801(11) 0.7787(11) 0.0990(7) 0.128(4) Uani 1 1 d . U . . .
H12_1 H 0.708471 0.788245 0.090416 0.153 Uiso 1 1 calc R U . . .
C13_1 C 0.6709(12) 0.7982(12) 0.1325(8) 0.130(3) Uani 1 1 d . U . . .
C14_1 C 0.5634(13) 0.6960(12) 0.0732(8) 0.115(4) Uani 1 1 d . U . . .
C15_1 C 0.7434(6) 0.8502(9) 0.1543(6) 0.150(4) Uani 1 1 d G U . . .
C16_1 C 0.7624(9) 0.8288(6) 0.1707(5) 0.157(4) Uani 1 1 d G U . . .
H16_1 H 0.745138 0.801853 0.182307 0.188 Uiso 1 1 calc R U . . .
C17_1 C 0.8068(10) 0.8470(9) 0.1700(5) 0.162(4) Uani 1 1 d G U . . .
H17_1 H 0.819860 0.832467 0.181196 0.194 Uiso 1 1 calc R U . . .
C18_1 C 0.8322(6) 0.8865(9) 0.1530(7) 0.165(4) Uani 1 1 d G U . . .
C19_1 C 0.8131(9) 0.9078(6) 0.1367(5) 0.161(4) Uani 1 1 d G U . . .
H19_1 H 0.830422 0.934833 0.125067 0.194 Uiso 1 1 calc R U . . .
C20_1 C 0.7687(10) 0.8897(9) 0.1373(5) 0.156(4) Uani 1 1 d G U . . .
H20_1 H 0.755700 0.904220 0.126178 0.188 Uiso 1 1 calc R U . . .
C21_1 C 0.8992(4) 0.9068(4) 0.1885(4) 0.175(4) Uani 1 1 d G U . . .
C22_1 C 0.8875(6) 0.9047(5) 0.2258(4) 0.177(4) Uani 1 1 d G U . . .
H22_1 H 0.859116 0.896569 0.233152 0.212 Uiso 1 1 calc R U . . .
C23_1 C 0.9199(7) 0.9153(5) 0.2509(3) 0.177(5) Uani 1 1 d G U . . .
H23_1 H 0.913225 0.914131 0.276396 0.212 Uiso 1 1 calc R U . . .
C24_1 C 0.9620(7) 0.9275(6) 0.2412(4) 0.176(5) Uani 1 1 d G U . . .
H24_1 H 0.982971 0.934253 0.259920 0.212 Uiso 1 1 calc R U . . .
C25_1 C 0.9734(5) 0.9298(5) 0.2042(4) 0.176(4) Uani 1 1 d G U . . .
H25_1 H 1.001892 0.937944 0.197134 0.211 Uiso 1 1 calc R U . . .
C26_1 C 0.9416(4) 0.9197(3) 0.1778(3) 0.176(4) Uani 1 1 d G U . . .
N2_1 N 0.8735(4) 0.8982(5) 0.1573(4) 0.172(4) Uani 1 1 d G U . . .
C27_1 C 0.9415(4) 0.9191(3) 0.1370(3) 0.177(4) Uani 1 1 d G U . . .
C28_1 C 0.8991(4) 0.9058(4) 0.1261(4) 0.176(4) Uani 1 1 d G U . . .
C29_1 C 0.9732(5) 0.9283(5) 0.1107(4) 0.178(4) Uani 1 1 d G U . . .
H29_1 H 1.001758 0.936675 0.117874 0.214 Uiso 1 1 calc R U . . .
C30_1 C 0.8873(6) 0.9026(5) 0.0888(4) 0.178(4) Uani 1 1 d G U . . .
H30_1 H 0.858865 0.894141 0.081326 0.214 Uiso 1 1 calc R U . . .
C31_1 C 0.9617(7) 0.9248(6) 0.0736(4) 0.179(5) Uani 1 1 d G U . . .
H31_1 H 0.982628 0.930987 0.054989 0.215 Uiso 1 1 calc R U . . .
C32_1 C 0.9196(7) 0.9123(5) 0.0638(3) 0.179(5) Uani 1 1 d G U . . .
H32_1 H 0.912829 0.910337 0.038252 0.215 Uiso 1 1 calc R U . . .
O1_2 O 0.4645(7) 0.8202(7) 0.3137(4) 0.125(4) Uani 1 1 d . U . . .
N1_2 N 0.3557(10) 0.8428(9) 0.4412(6) 0.144(3) Uani 1 1 d . U . . .
C1_2 C 0.4788(13) 0.8430(11) 0.3417(8) 0.126(4) Uani 1 1 d . U . . .
O2_2 O 0.5183(8) 0.8654(7) 0.3524(4) 0.125(4) Uani 1 1 d . U . . .
C2_2 C 0.3750(13) 0.8265(11) 0.3852(7) 0.132(3) Uani 1 1 d . U . . .
O3_2 O 0.2304(7) 0.7292(7) 0.3137(4) 0.117(4) Uani 1 1 d . U . . .
C3_2 C 0.4025(12) 0.8250(10) 0.3608(7) 0.130(3) Uani 1 1 d . U . . .
H3_2 H 0.392163 0.810348 0.338004 0.156 Uiso 1 1 calc R U . . .
O4_2 O 0.1841(8) 0.7390(7) 0.3477(4) 0.119(4) Uani 1 1 d . U . . .
C4_2 C 0.4499(13) 0.8469(11) 0.3699(7) 0.128(3) Uani 1 1 d . U . . .
C5_2 C 0.4611(11) 0.8684(10) 0.4026(6) 0.130(4) Uani 1 1 d . U . . .
H5_2 H 0.490976 0.886197 0.406900 0.156 Uiso 1 1 calc R U . . .
C6_2 C 0.4338(12) 0.8673(10) 0.4307(7) 0.133(4) Uani 1 1 d . U . . .
H6_2 H 0.444457 0.879395 0.454328 0.160 Uiso 1 1 calc R U . . .
C7_2 C 0.3864(15) 0.8459(11) 0.4213(7) 0.137(3) Uani 1 1 d . U . . .
C8_2 C 0.3257(13) 0.8070(11) 0.3862(7) 0.131(3) Uani 1 1 d . U . . .
C9_2 C 0.2983(12) 0.7874(10) 0.3606(7) 0.127(4) Uani 1 1 d . U . . .
H9_2 H 0.307227 0.783232 0.336971 0.153 Uiso 1 1 calc R U . . .
C10_2 C 0.2535(11) 0.7718(10) 0.3683(6) 0.125(3) Uani 1 1 d D U . . .
C11_2 C 0.2460(11) 0.7835(10) 0.4033(6) 0.128(4) Uani 1 1 d . U . . .
H11_2 H 0.216914 0.774509 0.409119 0.153 Uiso 1 1 calc R U . . .
C12_2 C 0.2750(12) 0.8058(10) 0.4293(7) 0.132(4) Uani 1 1 d . U . . .
H12_2 H 0.267260 0.811679 0.452812 0.158 Uiso 1 1 calc R U . . .
C13_2 C 0.3165(14) 0.8195(12) 0.4196(7) 0.135(3) Uani 1 1 d . U . . .
C14_2 C 0.2202(11) 0.7452(10) 0.3397(7) 0.120(4) Uani 1 1 d D U . . .
C15_2 C 0.3594(8) 0.8550(8) 0.4764(4) 0.161(4) Uani 1 1 d G U . . .
C16_2 C 0.3751(7) 0.8392(7) 0.5036(6) 0.170(4) Uani 1 1 d G U . . .
H16_2 H 0.385075 0.820110 0.497139 0.204 Uiso 1 1 calc R U . . .
C17_2 C 0.3762(7) 0.8514(8) 0.5402(5) 0.178(4) Uani 1 1 d G U . . .
H17_2 H 0.386995 0.840626 0.558758 0.214 Uiso 1 1 calc R U . . .
C18_2 C 0.3616(8) 0.8794(8) 0.5496(4) 0.185(4) Uani 1 1 d G U . . .
C19_2 C 0.3459(8) 0.8952(7) 0.5224(6) 0.177(4) Uani 1 1 d G U . . .
H19_2 H 0.335930 0.914301 0.528879 0.212 Uiso 1 1 calc R U . . .
C20_2 C 0.3448(7) 0.8830(7) 0.4858(5) 0.168(4) Uani 1 1 d G U . . .
H20_2 H 0.334009 0.893786 0.467259 0.202 Uiso 1 1 calc R U . . .
C21_2 C 0.3458(5) 0.8581(5) 0.6211(3) 0.209(4) Uani 1 1 d G U . . .
C22_2 C 0.3216(6) 0.8131(5) 0.6207(5) 0.213(5) Uani 1 1 d G U . . .
H22_2 H 0.315043 0.797082 0.598436 0.255 Uiso 1 1 calc R U . . .
C23_2 C 0.3079(6) 0.7938(5) 0.6545(5) 0.215(5) Uani 1 1 d G U . . .
H23_2 H 0.291485 0.763344 0.655342 0.258 Uiso 1 1 calc R U . . .
C24_2 C 0.3168(7) 0.8162(6) 0.6878(5) 0.216(5) Uani 1 1 d G U . . .
H24_2 H 0.306499 0.800920 0.710352 0.259 Uiso 1 1 calc R U . . .
C25_2 C 0.3406(6) 0.8609(6) 0.6879(3) 0.216(5) Uani 1 1 d G U . . .
H25_2 H 0.346966 0.876563 0.710387 0.259 Uiso 1 1 calc R U . . .
C26_2 C 0.3547(4) 0.8818(5) 0.6542(3) 0.213(4) Uani 1 1 d G U . . .
N2_2 N 0.3636(6) 0.8862(6) 0.5914(3) 0.202(4) Uani 1 1 d G U . . .
C27_2 C 0.3796(5) 0.9275(5) 0.6435(3) 0.213(4) Uani 1 1 d G U . . .
C28_2 C 0.3839(5) 0.9281(5) 0.6048(3) 0.210(4) Uani 1 1 d G U . . .
C29_2 C 0.3975(6) 0.9656(5) 0.6635(4) 0.217(5) Uani 1 1 d G U . . .
H29_2 H 0.395257 0.965413 0.689680 0.260 Uiso 1 1 calc R U . . .
C30_2 C 0.4050(6) 0.9667(6) 0.5849(4) 0.213(5) Uani 1 1 d G U . . .
H30_2 H 0.407549 0.967281 0.558773 0.256 Uiso 1 1 calc R U . . .
C31_2 C 0.4189(7) 1.0040(5) 0.6440(5) 0.217(5) Uani 1 1 d G U . . .
H31_2 H 0.431370 1.030640 0.656821 0.261 Uiso 1 1 calc R U . . .
C32_2 C 0.4219(6) 1.0035(5) 0.6057(5) 0.217(5) Uani 1 1 d G U . . .
H32_2 H 0.436578 1.030301 0.593134 0.260 Uiso 1 1 calc R U . . .

loop_
_atom_site_aniso_label
_atom_site_aniso_U_11
_atom_site_aniso_U_22
_atom_site_aniso_U_33
_atom_site_aniso_U_23
_atom_site_aniso_U_13
_atom_site_aniso_U_12
Cu1 0.109(4) 0.100(4) 0.021(2) -0.006(2) -0.017(2) 0.033(3)
O1 0.110(17) 0.087(16) 0.080(11) -0.010(11) -0.040(11) 0.027(14)
Cu2 0.111(4) 0.119(4) 0.020(2) -0.007(2) -0.016(2) 0.029(3)
O2 0.13(2) 0.11(2) 0.144(17) 0.038(15) -0.022(15) -0.058(17)
O1_1 0.113(7) 0.151(8) 0.060(6) -0.007(6) -0.009(6) 0.052(7)
N1_1 0.119(6) 0.168(6) 0.093(5) -0.007(5) -0.010(5) 0.049(5)
C1_1 0.114(7) 0.153(7) 0.064(5) -0.006(5) -0.011(6) 0.051(6)
O2_1 0.116(7) 0.152(8) 0.063(6) -0.005(6) -0.012(6) 0.049(6)
C2_1 0.114(6) 0.162(6) 0.079(5) -0.007(5) -0.010(5) 0.052(6)
O3_1 0.107(7) 0.160(7) 0.063(6) -0.003(6) -0.014(6) 0.060(7)
C3_1 0.114(7) 0.159(7) 0.074(5) -0.006(5) -0.011(5) 0.052(6)
O4_1 0.107(7) 0.161(7) 0.066(6) -0.003(6) -0.014(6) 0.060(7)
C4_1 0.114(7) 0.158(7) 0.072(5) -0.006(5) -0.011(5) 0.051(6)
C5_1 0.115(7) 0.160(7) 0.076(5) -0.006(5) -0.011(5) 0.050(6)
C6_1 0.116(7) 0.162(7) 0.081(5) -0.006(5) -0.010(5) 0.050(6)
C7_1 0.116(6) 0.164(6) 0.084(5) -0.007(5) -0.010(5) 0.050(6)
C8_1 0.113(6) 0.164(6) 0.080(5) -0.007(5) -0.010(5) 0.053(6)
C9_1 0.111(7) 0.163(7) 0.076(5) -0.007(5) -0.011(5) 0.055(6)
C10_1 0.110(7) 0.163(7) 0.073(5) -0.006(5) -0.011(5) 0.056(6)
C11_1 0.111(7) 0.165(7) 0.077(5) -0.007(5) -0.010(6) 0.054(6)
C12_1 0.113(7) 0.166(7) 0.082(5) -0.007(5) -0.009(5) 0.053(6)
C13_1 0.115(6) 0.166(6) 0.085(5) -0.007(5) -0.009(5) 0.051(6)
C14_1 0.108(7) 0.161(7) 0.067(5) -0.004(5) -0.013(6) 0.059(6)
C15_1 0.125(6) 0.174(6) 0.113(5) -0.003(5) -0.011(5) 0.045(6)
C16_1 0.128(7) 0.176(7) 0.124(5) -0.001(5) -0.011(6) 0.045(6)
C17_1 0.131(7) 0.178(7) 0.133(6) -0.001(5) -0.011(6) 0.044(6)
C18_1 0.134(6) 0.178(6) 0.138(5) -0.001(5) -0.010(5) 0.043(6)
C19_1 0.131(7) 0.177(7) 0.129(6) -0.001(5) -0.011(6) 0.042(6)
C20_1 0.129(7) 0.176(7) 0.121(5) -0.002(5) -0.011(6) 0.043(6)
C21_1 0.140(7) 0.179(7) 0.157(6) -0.002(6) -0.010(6) 0.043(6)
C22_1 0.142(7) 0.180(7) 0.159(6) -0.001(6) -0.011(6) 0.043(7)
C23_1 0.141(7) 0.179(7) 0.161(7) 0.000(7) -0.012(7) 0.043(7)
C24_1 0.141(7) 0.179(7) 0.161(7) 0.000(7) -0.011(7) 0.044(7)
C25_1 0.141(7) 0.178(7) 0.160(6) -0.001(7) -0.011(6) 0.044(7)
C26_1 0.141(7) 0.179(7) 0.160(6) -0.002(6) -0.010(6) 0.044(7)
N2_1 0.138(7) 0.179(6) 0.151(6) -0.002(6) -0.009(6) 0.043(6)
C27_1 0.141(7) 0.180(7) 0.160(6) -0.003(6) -0.008(6) 0.043(7)
C28_1 0.141(7) 0.180(7) 0.157(6) -0.003(6) -0.008(6) 0.042(6)
C29_1 0.143(7) 0.180(7) 0.161(6) -0.004(7) -0.008(6) 0.042(7)
C30_1 0.142(7) 0.181(7) 0.159(6) -0.004(6) -0.006(6) 0.042(7)
C31_1 0.143(7) 0.180(7) 0.161(7) -0.005(7) -0.007(7) 0.042(7)
C32_1 0.143(7) 0.181(7) 0.161(7) -0.005(7) -0.006(7) 0.041(7)
O1_2 0.208(8) 0.164(7) 0.038(5) -0.036(5) -0.023(6) 0.118(7)
N1_2 0.221(7) 0.180(6) 0.055(4) -0.042(4) -0.021(5) 0.119(6)
C1_2 0.209(8) 0.165(7) 0.039(5) -0.037(5) -0.023(6) 0.120(6)
O2_2 0.208(8) 0.164(7) 0.037(5) -0.038(5) -0.023(6) 0.119(7)
C2_2 0.212(7) 0.172(6) 0.047(4) -0.039(4) -0.024(5) 0.123(6)
O3_2 0.200(8) 0.172(7) 0.028(5) -0.037(5) -0.024(6) 0.129(7)
C3_2 0.211(7) 0.170(6) 0.045(5) -0.038(5) -0.024(5) 0.122(6)
O4_2 0.201(8) 0.173(7) 0.031(5) -0.034(5) -0.024(6) 0.130(7)
C4_2 0.210(7) 0.168(6) 0.042(5) -0.037(5) -0.024(5) 0.121(6)
C5_2 0.212(7) 0.169(7) 0.045(5) -0.039(5) -0.023(5) 0.121(6)
C6_2 0.214(7) 0.171(6) 0.048(5) -0.040(5) -0.023(5) 0.121(6)
C7_2 0.216(7) 0.174(6) 0.051(4) -0.040(4) -0.024(5) 0.121(6)
C8_2 0.212(7) 0.173(6) 0.046(4) -0.039(4) -0.023(5) 0.124(6)
C9_2 0.209(7) 0.172(6) 0.042(5) -0.039(5) -0.022(5) 0.127(6)
C10_2 0.207(7) 0.172(6) 0.039(4) -0.038(4) -0.023(5) 0.127(6)
C11_2 0.209(7) 0.173(6) 0.042(5) -0.040(5) -0.022(5) 0.126(6)
C12_2 0.212(7) 0.175(6) 0.045(5) -0.040(5) -0.022(5) 0.124(6)
C13_2 0.214(7) 0.176(6) 0.049(4) -0.041(4) -0.021(5) 0.123(6)
C14_2 0.203(8) 0.172(7) 0.033(5) -0.037(5) -0.023(5) 0.129(6)
C15_2 0.235(7) 0.191(6) 0.067(4) -0.046(5) -0.020(5) 0.112(6)
C16_2 0.242(7) 0.195(7) 0.073(5) -0.044(5) -0.021(5) 0.110(6)
C17_2 0.249(7) 0.200(7) 0.079(5) -0.045(5) -0.020(6) 0.107(6)
C18_2 0.255(7) 0.203(7) 0.086(5) -0.047(5) -0.018(5) 0.106(6)
C19_2 0.248(7) 0.199(7) 0.080(5) -0.049(5) -0.017(6) 0.109(6)
C20_2 0.241(7) 0.194(7) 0.074(5) -0.048(5) -0.019(5) 0.112(6)
C21_2 0.274(8) 0.214(7) 0.103(5) -0.046(6) -0.015(6) 0.094(7)
C22_2 0.277(8) 0.216(8) 0.106(6) -0.044(6) -0.014(7) 0.094(7)
C23_2 0.279(8) 0.217(8) 0.107(6) -0.044(6) -0.015(7) 0.093(7)
C24_2 0.279(8) 0.218(8) 0.109(6) -0.044(6) -0.015(7) 0.092(7)
C25_2 0.279(8) 0.217(8) 0.108(6) -0.044(6) -0.015(7) 0.092(7)
C26_2 0.277(8) 0.216(7) 0.105(5) -0.046(6) -0.015(6) 0.092(7)
N2_2 0.268(7) 0.211(7) 0.097(5) -0.047(5) -0.016(6) 0.098(6)
C27_2 0.277(8) 0.215(7) 0.106(5) -0.047(6) -0.015(6) 0.092(7)
C28_2 0.274(8) 0.214(7) 0.103(5) -0.047(6) -0.016(6) 0.094(7)
C29_2 0.280(8) 0.217(8) 0.108(6) -0.047(6) -0.015(7) 0.090(7)
C30_2 0.277(8) 0.215(8) 0.106(6) -0.047(6) -0.015(7) 0.092(7)
C31_2 0.280(8) 0.217(8) 0.109(6) -0.047(6) -0.015(7) 0.089(7)
C32_2 0.280(8) 0.217(8) 0.108(6) -0.047(6) -0.015(7) 0.089(7)

loop_
_atom_type_symbol
_atom_type_description
_atom_type_scat_dispersion_real
_atom_type_scat_dispersion_imag
_atom_type_scat_source
C C 0.0181 0.0091 'International Tables Vol C Tables 4.2.6.8 and 6.1.1.4'
H H 0.0000 0.0000 'International Tables Vol C Tables 4.2.6.8 and 6.1.1.4'
Cu Cu -1.9646 0.5888 'International Tables Vol C Tables 4.2.6.8 and 6.1.1.4'
N N 0.0311 0.0180 'International Tables Vol C Tables 4.2.6.8 and 6.1.1.4'
O O 0.0492 0.0322 'International Tables Vol C Tables 4.2.6.8 and 6.1.1.4'

loop_
_geom_angle_atom_site_label_1
_geom_angle_atom_site_label_2
_geom_angle_atom_site_label_3
_geom_angle
_geom_angle_site_symmetry_1
_geom_angle_site_symmetry_3
_geom_angle_publ_flag
O1_2 Cu1 O3_1 90.9(8) . 15 ?
O1_2 Cu1 O3_2 88.4(8) . 3_565 ?
O3_1 Cu1 O3_2 169.5(9) 15 3_565 ?
O1_2 Cu1 O1_1 170.3(9) . . ?
O3_1 Cu1 O1_1 88.4(8) 15 . ?
O3_2 Cu1 O1_1 90.5(8) 3_565 . ?
O1_2 Cu1 O1 95.9(8) . . ?
O3_1 Cu1 O1 95.9(8) 15 . ?
O3_2 Cu1 O1 94.6(7) 3_565 . ?
O1_1 Cu1 O1 93.7(8) . . ?
O1_2 Cu1 Cu2 84.4(6) . . ?
O3_1 Cu1 Cu2 85.6(6) 15 . ?
O3_2 Cu1 Cu2 83.9(6) 3_565 . ?
O1_1 Cu1 Cu2 86.0(6) . . ?
O1 Cu1 Cu2 178.5(5) . . ?
O4_1 Cu2 O2_1 89.8(8) 15 . ?
O4_1 Cu2 O2_2 90.1(8) 15 . ?
O2_1 Cu2 O2_2 169.2(9) . . ?
O4_1 Cu2 O4_2 168.3(8) 15 3_565 ?
O2_1 Cu2 O4_2 90.3(8) . 3_565 ?
O2_2 Cu2 O4_2 87.6(8) . 3_565 ?
O4_1 Cu2 O2 94.7(8) 15 . ?
O2_1 Cu2 O2 93.2(9) . . ?
O2_2 Cu2 O2 97.6(9) . . ?
O4_2 Cu2 O2 97.0(8) 3_565 . ?
O4_1 Cu2 Cu1 83.6(6) 15 . ?
O2_1 Cu2 Cu1 83.9(6) . . ?
O2_2 Cu2 Cu1 85.4(6) . . ?
O4_2 Cu2 Cu1 84.8(6) 3_565 . ?
O2 Cu2 Cu1 176.6(6) . . ?
C1_1 O1_1 Cu1 119(2) . . ?
C13_1 N1_1 C7_1 106(3) . . ?
C13_1 N1_1 C15_1 124(3) . . ?
C7_1 N1_1 C15_1 130(3) . . ?
O1_1 C1_1 O2_1 128(3) . . ?
O1_1 C1_1 C4_1 116(3) . . ?
O2_1 C1_1 C4_1 116(3) . . ?
C1_1 O2_1 Cu2 123(2) . . ?
C7_1 C2_1 C8_1 108(4) . . ?
C7_1 C2_1 C3_1 123(4) . . ?
C8_1 C2_1 C3_1 129(4) . . ?
C14_1 O3_1 Cu1 124(2) . 14_455 ?
C2_1 C3_1 C4_1 115(3) . . ?
C2_1 C3_1 H3_1 122.6 . . ?
C4_1 C3_1 H3_1 122.6 . . ?
C14_1 O4_1 Cu2 122(2) . 14_455 ?
C5_1 C4_1 C3_1 119(3) . . ?
C5_1 C4_1 C1_1 122(3) . . ?
C3_1 C4_1 C1_1 119(3) . . ?
C6_1 C5_1 C4_1 122(3) . . ?
C6_1 C5_1 H5_1 119.2 . . ?
C4_1 C5_1 H5_1 119.2 . . ?
C5_1 C6_1 C7_1 117(3) . . ?
C5_1 C6_1 H6_1 121.5 . . ?
C7_1 C6_1 H6_1 121.5 . . ?
C2_1 C7_1 N1_1 113(4) . . ?
C2_1 C7_1 C6_1 124(4) . . ?
N1_1 C7_1 C6_1 123(4) . . ?
C9_1 C8_1 C2_1 136(4) . . ?
C9_1 C8_1 C13_1 121(3) . . ?
C2_1 C8_1 C13_1 103(4) . . ?
C8_1 C9_1 C10_1 119(3) . . ?
C8_1 C9_1 H9_1 120.6 . . ?
C10_1 C9_1 H9_1 120.6 . . ?
C11_1 C10_1 C14_1 130(3) . . ?
C11_1 C10_1 C9_1 118(3) . . ?
C14_1 C10_1 C9_1 112(3) . . ?
C10_1 C11_1 C12_1 127(3) . . ?
C10_1 C11_1 H11_1 116.4 . . ?
C12_1 C11_1 H11_1 116.4 . . ?
C11_1 C12_1 C13_1 115(3) . . ?
C11_1 C12_1 H12_1 122.3 . . ?
C13_1 C12_1 H12_1 122.3 . . ?
N1_1 C13_1 C8_1 109(3) . . ?
N1_1 C13_1 C12_1 132(4) . . ?
C8_1 C13_1 C12_1 119(3) . . ?
O3_1 C14_1 O4_1 125(3) . . ?
O3_1 C14_1 C10_1 127(4) . . ?
O4_1 C14_1 C10_1 108(3) . . ?
C16_1 C15_1 C20_1 120.0 . . ?
C16_1 C15_1 N1_1 116(3) . . ?
C20_1 C15_1 N1_1 124(3) . . ?
C17_1 C16_1 C15_1 120.0 . . ?
C17_1 C16_1 H16_1 120.0 . . ?
C15_1 C16_1 H16_1 120.0 . . ?
C16_1 C17_1 C18_1 120.0 . . ?
C16_1 C17_1 H17_1 120.0 . . ?
C18_1 C17_1 H17_1 120.0 . . ?
N2_1 C18_1 C19_1 131(3) . . ?
N2_1 C18_1 C17_1 109(3) . . ?
C19_1 C18_1 C17_1 120.0 . . ?
C18_1 C19_1 C20_1 120.0 . . ?
C18_1 C19_1 H19_1 120.0 . . ?
C20_1 C19_1 H19_1 120.0 . . ?
C19_1 C20_1 C15_1 120.0 . . ?
C19_1 C20_1 H20_1 120.0 . . ?
C15_1 C20_1 H20_1 120.0 . . ?
N2_1 C21_1 C22_1 128.4 . . ?
N2_1 C21_1 C26_1 109.7 . . ?
C22_1 C21_1 C26_1 121.9 . . ?
C23_1 C22_1 C21_1 115.6 . . ?
C23_1 C22_1 H22_1 122.2 . . ?
C21_1 C22_1 H22_1 122.2 . . ?
C22_1 C23_1 C24_1 123.9 . . ?
C22_1 C23_1 H23_1 118.0 . . ?
C24_1 C23_1 H23_1 118.0 . . ?
C25_1 C24_1 C23_1 120.1 . . ?
C25_1 C24_1 H24_1 120.0 . . ?
C23_1 C24_1 H24_1 120.0 . . ?
C26_1 C25_1 C24_1 117.9 . . ?
C26_1 C25_1 H25_1 121.1 . . ?
C24_1 C25_1 H25_1 121.1 . . ?
C25_1 C26_1 C21_1 120.6 . . ?
C25_1 C26_1 C27_1 133.2 . . ?
C21_1 C26_1 C27_1 106.1 . . ?
C18_1 N2_1 C21_1 132.3(14) . . ?
C18_1 N2_1 C28_1 119.3(14) . . ?
C21_1 N2_1 C28_1 108.3 . . ?
C29_1 C27_1 C28_1 120.6 . . ?
C29_1 C27_1 C26_1 133.2 . . ?
C28_1 C27_1 C26_1 106.1 . . ?
N2_1 C28_1 C30_1 128.4 . . ?
N2_1 C28_1 C27_1 109.7 . . ?
C30_1 C28_1 C27_1 121.9 . . ?
C27_1 C29_1 C31_1 117.9 . . ?
C27_1 C29_1 H29_1 121.1 . . ?
C31_1 C29_1 H29_1 121.1 . . ?
C32_1 C30_1 C28_1 115.6 . . ?
C32_1 C30_1 H30_1 122.2 . . ?
C28_1 C30_1 H30_1 122.2 . . ?
C29_1 C31_1 C32_1 120.1 . . ?
C29_1 C31_1 H31_1 120.0 . . ?
C32_1 C31_1 H31_1 120.0 . . ?
C30_1 C32_1 C31_1 123.9 . . ?
C30_1 C32_1 H32_1 118.0 . . ?
C31_1 C32_1 H32_1 118.0 . . ?
C1_2 O1_2 Cu1 123(2) . . ?
C7_2 N1_2 C15_2 125(3) . . ?
C7_2 N1_2 C13_2 107(3) . . ?
C15_2 N1_2 C13_2 128(3) . . ?
O1_2 C1_2 O2_2 128(3) . . ?
O1_2 C1_2 C4_2 122(3) . . ?
O2_2 C1_2 C4_2 109(3) . . ?
C1_2 O2_2 Cu2 118.3(18) . . ?
C3_2 C2_2 C7_2 125(4) . . ?
C3_2 C2_2 C8_2 134(3) . . ?
C7_2 C2_2 C8_2 100(3) . . ?
C14_2 O3_2 Cu1 122(2) . 2_665 ?
C2_2 C3_2 C4_2 120(3) . . ?
C2_2 C3_2 H3_2 120.2 . . ?
C4_2 C3_2 H3_2 120.2 . . ?
C14_2 O4_2 Cu2 120.6(18) . 2_665 ?
C5_2 C4_2 C3_2 115(3) . . ?
C5_2 C4_2 C1_2 128(4) . . ?
C3_2 C4_2 C1_2 117(3) . . ?
C4_2 C5_2 C6_2 128(3) . . ?
C4_2 C5_2 H5_2 116.1 . . ?
C6_2 C5_2 H5_2 116.1 . . ?
C5_2 C6_2 C7_2 116(3) . . ?
C5_2 C6_2 H6_2 121.8 . . ?
C7_2 C6_2 H6_2 121.8 . . ?
N1_2 C7_2 C2_2 116(4) . . ?
N1_2 C7_2 C6_2 129(3) . . ?
C2_2 C7_2 C6_2 115(3) . . ?
C9_2 C8_2 C13_2 125(4) . . ?
C9_2 C8_2 C2_2 129(3) . . ?
C13_2 C8_2 C2_2 106(3) . . ?
C8_2 C9_2 C10_2 118(3) . . ?
C8_2 C9_2 H9_2 120.8 . . ?
C10_2 C9_2 H9_2 120.8 . . ?
C11_2 C10_2 C9_2 114(3) . . ?
C11_2 C10_2 C14_2 127(3) . . ?
C9_2 C10_2 C14_2 119(3) . . ?
C12_2 C11_2 C10_2 127(3) . . ?
C12_2 C11_2 H11_2 116.3 . . ?
C10_2 C11_2 H11_2 116.3 . . ?
C11_2 C12_2 C13_2 115(3) . . ?
C11_2 C12_2 H12_2 122.6 . . ?
C13_2 C12_2 H12_2 122.6 . . ?
C12_2 C13_2 C8_2 120(4) . . ?
C12_2 C13_2 N1_2 130(3) . . ?
C8_2 C13_2 N1_2 110(4) . . ?
O4_2 C14_2 O3_2 128(3) . . ?
O4_2 C14_2 C10_2 112(3) . . ?
O3_2 C14_2 C10_2 119(3) . . ?
N1_2 C15_2 C16_2 122(2) . . ?
N1_2 C15_2 C20_2 118(2) . . ?
C16_2 C15_2 C20_2 120.0 . . ?
C17_2 C16_2 C15_2 120.0 . . ?
C17_2 C16_2 H16_2 120.0 . . ?
C15_2 C16_2 H16_2 120.0 . . ?
C16_2 C17_2 C18_2 120.0 . . ?
C16_2 C17_2 H17_2 120.0 . . ?
C18_2 C17_2 H17_2 120.0 . . ?
C19_2 C18_2 C17_2 120.0 . . ?
C19_2 C18_2 N2_2 129.2(18) . . ?
C17_2 C18_2 N2_2 110.7(18) . . ?
C18_2 C19_2 C20_2 120.0 . . ?
C18_2 C19_2 H19_2 120.0 . . ?
C20_2 C19_2 H19_2 120.0 . . ?
C19_2 C20_2 C15_2 120.0 . . ?
C19_2 C20_2 H20_2 120.0 . . ?
C15_2 C20_2 H20_2 120.0 . . ?
N2_2 C21_2 C22_2 128.4 . . ?
N2_2 C21_2 C26_2 109.7 . . ?
C22_2 C21_2 C26_2 121.9 . . ?
C23_2 C22_2 C21_2 115.6 . . ?
C23_2 C22_2 H22_2 122.2 . . ?
C21_2 C22_2 H22_2 122.2 . . ?
C22_2 C23_2 C24_2 123.9 . . ?
C22_2 C23_2 H23_2 118.0 . . ?
C24_2 C23_2 H23_2 118.0 . . ?
C25_2 C24_2 C23_2 120.1 . . ?
C25_2 C24_2 H24_2 120.0 . . ?
C23_2 C24_2 H24_2 120.0 . . ?
C26_2 C25_2 C24_2 117.9 . . ?
C26_2 C25_2 H25_2 121.1 . . ?
C24_2 C25_2 H25_2 121.1 . . ?
C25_2 C26_2 C21_2 120.6 . . ?
C25_2 C26_2 C27_2 133.2 . . ?
C21_2 C26_2 C27_2 106.1 . . ?
C28_2 N2_2 C21_2 108.3 . . ?
C28_2 N2_2 C18_2 118.5(13) . . ?
C21_2 N2_2 C18_2 133.0(13) . . ?
C29_2 C27_2 C28_2 120.6 . . ?
C29_2 C27_2 C26_2 133.2 . . ?
C28_2 C27_2 C26_2 106.1 . . ?
N2_2 C28_2 C30_2 128.4 . . ?
N2_2 C28_2 C27_2 109.7 . . ?
C30_2 C28_2 C27_2 121.9 . . ?
C27_2 C29_2 C31_2 117.9 . . ?
C27_2 C29_2 H29_2 121.1 . . ?
C31_2 C29_2 H29_2 121.1 . . ?
C32_2 C30_2 C28_2 115.6 . . ?
C32_2 C30_2 H30_2 122.2 . . ?
C28_2 C30_2 H30_2 122.2 . . ?
C29_2 C31_2 C32_2 120.1 . . ?
C29_2 C31_2 H31_2 120.0 . . ?
C32_2 C31_2 H31_2 120.0 . . ?
C30_2 C32_2 C31_2 123.9 . . ?
C30_2 C32_2 H32_2 118.0 . . ?
C31_2 C32_2 H32_2 118.0 . . ?

loop_
_geom_bond_atom_site_label_1
_geom_bond_atom_site_label_2
_geom_bond_distance
_geom_bond_site_symmetry_2
_geom_bond_publ_flag
Cu1 O1_2 1.879(18) . ?
Cu1 O3_1 1.90(2) 15 ?
Cu1 O3_2 1.939(18) 3_565 ?
Cu1 O1_1 1.97(2) . ?
Cu1 O1 2.209(16) . ?
Cu1 Cu2 2.616(5) . ?
Cu2 O4_1 1.921(18) 15 ?
Cu2 O2_1 1.928(19) . ?
Cu2 O2_2 1.94(2) . ?
Cu2 O4_2 1.96(2) 3_565 ?
Cu2 O2 2.216(19) . ?
O1_1 C1_1 1.24(3) . ?
N1_1 C13_1 1.34(3) . ?
N1_1 C7_1 1.36(3) . ?
N1_1 C15_1 1.44(3) . ?
C1_1 O2_1 1.28(3) . ?
C1_1 C4_1 1.49(4) . ?
C2_1 C7_1 1.29(4) . ?
C2_1 C8_1 1.41(4) . ?
C2_1 C3_1 1.43(4) . ?
O3_1 C14_1 1.21(3) . ?
C3_1 C4_1 1.47(3) . ?
C3_1 H3_1 0.9500 . ?
O4_1 C14_1 1.34(3) . ?
C4_1 C5_1 1.44(4) . ?
C5_1 C6_1 1.35(3) . ?
C5_1 H5_1 0.9500 . ?
C6_1 C7_1 1.44(4) . ?
C6_1 H6_1 0.9500 . ?
C8_1 C9_1 1.39(4) . ?
C8_1 C13_1 1.44(4) . ?
C9_1 C10_1 1.52(4) . ?
C9_1 H9_1 0.9500 . ?
C10_1 C11_1 1.34(4) . ?
C10_1 C14_1 1.49(4) . ?
C11_1 C12_1 1.39(3) . ?
C11_1 H11_1 0.9500 . ?
C12_1 C13_1 1.52(4) . ?
C12_1 H12_1 0.9500 . ?
C15_1 C16_1 1.3900 . ?
C15_1 C20_1 1.3900 . ?
C16_1 C17_1 1.3900 . ?
C16_1 H16_1 0.9500 . ?
C17_1 C18_1 1.3900 . ?
C17_1 H17_1 0.9500 . ?
C18_1 N2_1 1.34(2) . ?
C18_1 C19_1 1.3900 . ?
C19_1 C20_1 1.3900 . ?
C19_1 H19_1 0.9500 . ?
C20_1 H20_1 0.9500 . ?
C21_1 N2_1 1.3936 . ?
C21_1 C22_1 1.4032 . ?
C21_1 C26_1 1.4081 . ?
C22_1 C23_1 1.3727 . ?
C22_1 H22_1 0.9500 . ?
C23_1 C24_1 1.3930 . ?
C23_1 H23_1 0.9500 . ?
C24_1 C25_1 1.3927 . ?
C24_1 H24_1 0.9500 . ?
C25_1 C26_1 1.3915 . ?
C25_1 H25_1 0.9500 . ?
C26_1 C27_1 1.4771 . ?
N2_1 C28_1 1.3936 . ?
C27_1 C29_1 1.3915 . ?
C27_1 C28_1 1.4080 . ?
C28_1 C30_1 1.4033 . ?
C29_1 C31_1 1.3928 . ?
C29_1 H29_1 0.9500 . ?
C30_1 C32_1 1.3726 . ?
C30_1 H30_1 0.9500 . ?
C31_1 C32_1 1.3930 . ?
C31_1 H31_1 0.9500 . ?
C32_1 H32_1 0.9500 . ?
O1_2 C1_2 1.24(3) . ?
N1_2 C7_2 1.28(4) . ?
N1_2 C15_2 1.33(2) . ?
N1_2 C13_2 1.45(4) . ?
C1_2 O2_2 1.29(4) . ?
C1_2 C4_2 1.51(4) . ?
C2_2 C3_2 1.35(4) . ?
C2_2 C7_2 1.44(3) . ?
C2_2 C8_2 1.55(4) . ?
O3_2 C14_2 1.25(3) . ?
C3_2 C4_2 1.51(4) . ?
C3_2 H3_2 0.9500 . ?
O4_2 C14_2 1.24(3) . ?
C4_2 C5_2 1.36(3) . ?
C5_2 C6_2 1.40(3) . ?
C5_2 H5_2 0.9500 . ?
C6_2 C7_2 1.52(4) . ?
C6_2 H6_2 0.9500 . ?
C8_2 C9_2 1.28(4) . ?
C8_2 C13_2 1.39(3) . ?
C9_2 C10_2 1.45(4) . ?
C9_2 H9_2 0.9500 . ?
C10_2 C11_2 1.40(3) . ?
C10_2 C14_2 1.509(14) . ?
C11_2 C12_2 1.34(3) . ?
C11_2 H11_2 0.9500 . ?
C12_2 C13_2 1.37(4) . ?
C12_2 H12_2 0.9500 . ?
C15_2 C16_2 1.3900 . ?
C15_2 C20_2 1.3900 . ?
C16_2 C17_2 1.3900 . ?
C16_2 H16_2 0.9500 . ?
C17_2 C18_2 1.3900 . ?
C17_2 H17_2 0.9500 . ?
C18_2 C19_2 1.3900 . ?
C18_2 N2_2 1.528(17) . ?
C19_2 C20_2 1.3900 . ?
C19_2 H19_2 0.9500 . ?
C20_2 H20_2 0.9500 . ?
C21_2 N2_2 1.3935 . ?
C21_2 C22_2 1.4034 . ?
C21_2 C26_2 1.4080 . ?
C22_2 C23_2 1.3726 . ?
C22_2 H22_2 0.9500 . ?
C23_2 C24_2 1.3930 . ?
C23_2 H23_2 0.9500 . ?
C24_2 C25_2 1.3928 . ?
C24_2 H24_2 0.9500 . ?
C25_2 C26_2 1.3915 . ?
C25_2 H25_2 0.9500 . ?
C26_2 C27_2 1.4770 . ?
N2_2 C28_2 1.3935 . ?
C27_2 C29_2 1.3915 . ?
C27_2 C28_2 1.4080 . ?
C28_2 C30_2 1.4034 . ?
C29_2 C31_2 1.3927 . ?
C29_2 H29_2 0.9500 . ?
C30_2 C32_2 1.3727 . ?
C30_2 H30_2 0.9500 . ?
C31_2 C32_2 1.3930 . ?
C31_2 H31_2 0.9500 . ?
C32_2 H32_2 0.9500 . ?
